data_4302951
loop_
_publ_author_name
'Marinela M. D\^irtu'
'Aurelian Rotaru'
'Damien Gillard'
'Jorge Linares'
'Epiphane Codjovi'
'Bernard Tinant'
'Yann Garcia'

_publ_section_title
;
Prediction of the Spin Transition Temperature in FeII One-Dimensional
Coordination Polymers: an Anion Based Database
;
_journal_name_full 'Inorganic Chemistry'
_journal_page_first 7838
_journal_page_last 7852
_journal_paper_doi 10.1021/ic900814b
_journal_volume 48
_journal_year 2009
_chemical_formula_sum 'C6 H14 Cu F6 N12 O Zr'
_chemical_formula_weight 539.05
_chemical_name_systematic
; 
 ? 
;
_space_group_IT_number 14
_symmetry_cell_setting monoclinic
_symmetry_space_group_name_Hall '-P 2yn'
_symmetry_space_group_name_H-M 'P 1 21/n 1'
_atom_sites_solution_hydrogens geom
_atom_sites_solution_primary direct
_atom_sites_solution_secondary difmap
_audit_creation_method SHELXL-97
_cell_angle_alpha 90.00
_cell_angle_beta 91.39(2)
_cell_angle_gamma 90.00
_cell_formula_units_Z 4
_cell_length_a 10.997(4)
_cell_length_b 7.771(3)
_cell_length_c 19.421(8)
_cell_measurement_reflns_used ' all '
_cell_measurement_temperature 100(2)
_cell_measurement_theta_max 26.5
_cell_measurement_theta_min 3.
_cell_volume 1659.2(11)
_computing_cell_refinement MAR
_computing_data_collection MAR
_computing_data_reduction MARHKL
_computing_structure_refinement 'SHELXL-97 (Sheldrick, 1997)'
_computing_structure_solution 'SHELXS-97 (Sheldrick, 1990)'
_diffrn_ambient_temperature 100(2)
_diffrn_detector_area_resol_mean 6.66
_diffrn_measured_fraction_theta_full 0.985
_diffrn_measured_fraction_theta_max 0.985
_diffrn_measurement_device_type 'MAR345 image plate'
_diffrn_measurement_method '78 images, \D\F 3\%'
_diffrn_radiation_monochromator graphite
_diffrn_radiation_source 'RU200 rotating anode'
_diffrn_radiation_type MoK\a
_diffrn_radiation_wavelength 0.71069
_diffrn_reflns_av_R_equivalents 0.051
_diffrn_reflns_av_sigmaI/netI 0.0451
_diffrn_reflns_limit_h_max 13
_diffrn_reflns_limit_h_min 0
_diffrn_reflns_limit_k_max 9
_diffrn_reflns_limit_k_min 0
_diffrn_reflns_limit_l_max 24
_diffrn_reflns_limit_l_min -24
_diffrn_reflns_number 15701
_diffrn_reflns_theta_full 26.39
_diffrn_reflns_theta_max 26.39
_diffrn_reflns_theta_min 2.82
_exptl_absorpt_coefficient_mu 2.002
_exptl_absorpt_correction_type none
_exptl_crystal_colour ' blue '
_exptl_crystal_density_diffrn 2.158
_exptl_crystal_density_method 'not measured'
_exptl_crystal_description ' needle '
_exptl_crystal_F_000 1060
_exptl_crystal_size_max 0.40
_exptl_crystal_size_mid 0.10
_exptl_crystal_size_min 0.06
_refine_diff_density_max 0.863
_refine_diff_density_min -0.879
_refine_diff_density_rms 0.184
_refine_ls_extinction_coef 0.0154(9)
_refine_ls_extinction_expression Fc^*^=kFc[1+0.001xFc^2^\l^3^/sin(2\q)]^-1/4^
_refine_ls_extinction_method SHELXL
_refine_ls_goodness_of_fit_ref 1.172
_refine_ls_hydrogen_treatment refxyz
_refine_ls_matrix_type full
_refine_ls_number_parameters 291
_refine_ls_number_reflns 3352
_refine_ls_number_restraints 0
_refine_ls_restrained_S_all 1.172
_refine_ls_R_factor_all 0.0382
_refine_ls_R_factor_gt 0.0366
_refine_ls_shift/su_max 0.000
_refine_ls_shift/su_mean 0.000
_refine_ls_structure_factor_coef Fsqd
_refine_ls_weighting_details 'calc w=1/[\s^2^(Fo^2^)+(0.0402P)^2^+4.2566P] where P=(Fo^2^+2Fc^2^)/3'
_refine_ls_weighting_scheme calc
_refine_ls_wR_factor_gt 0.1046
_refine_ls_wR_factor_ref 0.1061
_reflns_number_gt 3166
_reflns_number_total 3352
_reflns_threshold_expression >2sigma(I)
_cod_data_source_file ic900814b_si_002.cif
_cod_data_source_block at10
_cod_depositor_comments
;
The following automatic conversions were performed:
'_symmetry_cell_setting' value ' monoclinic ' changed to 'monoclinic'
according to '/home/saulius/struct/CIF-dictionaries/cif_core.dic'
dictionary named 'cif_core.dic' version 2.4.1 from 2010-06-29.

Automatic conversion script
Id: cif_fix_enum 1527 2010-12-29 10:47:43Z saulius 
;
_cod_original_sg_symbol_H-M ' P 21/n '
_cod_database_code 4302951

loop_
_symmetry_equiv_pos_as_xyz
'x, y, z'
'-x+1/2, y+1/2, -z+1/2'
'-x, -y, -z'
'x-1/2, -y-1/2, z-1/2'

loop_
_atom_site_label
_atom_site_type_symbol
_atom_site_fract_x
_atom_site_fract_y
_atom_site_fract_z
_atom_site_U_iso_or_equiv
_atom_site_adp_type
_atom_site_occupancy
_atom_site_symmetry_multiplicity
_atom_site_calc_flag
_atom_site_refinement_flags
_atom_site_disorder_assembly
_atom_site_disorder_group
Zr1 Zr 0.46303(3) 0.26741(4) 0.202617(15) 0.01092(15) Uani 1 1 d . . .
F1 F 0.37098(17) 0.4493(3) 0.25149(10) 0.0181(4) Uani 1 1 d . . .
F2 F 0.54479(19) 0.4404(3) 0.14239(10) 0.0222(4) Uani 1 1 d . . .
F3 F 0.39568(17) 0.0744(2) 0.25772(10) 0.0177(4) Uani 1 1 d . . .
F4 F 0.56862(18) 0.0902(3) 0.15603(10) 0.0215(4) Uani 1 1 d . . .
F5 F 0.59519(17) 0.2927(3) 0.27657(10) 0.0178(4) Uani 1 1 d . . .
F6 F 0.3283(2) 0.2422(3) 0.13253(12) 0.0259(5) Uani 1 1 d . . .
Cu1 Cu 1.0000 -0.5000 0.0000 0.00912(17) Uani 1 2 d S . .
Cu2 Cu 1.0000 0.0000 0.0000 0.00980(17) Uani 1 2 d S . .
N1 N 0.8422(2) -0.3107(4) 0.01501(14) 0.0134(5) Uani 1 1 d . . .
N2 N 0.8502(2) -0.1355(3) 0.02472(13) 0.0119(5) Uani 1 1 d . . .
C3 C 0.7467(3) -0.0814(4) 0.04971(16) 0.0138(6) Uani 1 1 d . . .
N4 N 0.6716(2) -0.2183(3) 0.05659(14) 0.0115(5) Uani 1 1 d . . .
C5 C 0.7327(3) -0.3570(4) 0.03336(16) 0.0145(6) Uani 1 1 d . . .
N6 N 0.5498(3) -0.2193(4) 0.07825(15) 0.0145(5) Uani 1 1 d . . .
N11 N 0.9544(2) 0.3726(3) 0.08591(13) 0.0111(5) Uani 1 1 d . . .
N12 N 0.9653(2) 0.1953(4) 0.09221(14) 0.0136(5) Uani 1 1 d . . .
C13 C 0.9301(3) 1.1576(4) 0.15443(16) 0.0142(6) Uani 1 1 d . . .
N14 N 0.8955(2) 0.3009(4) 0.18751(13) 0.0127(5) Uani 1 1 d . . .
C15 C 0.9125(3) 0.4332(4) 0.14365(15) 0.0121(6) Uani 1 1 d . . .
N16 N 0.8537(3) 0.3033(4) 0.25597(14) 0.0174(6) Uani 1 1 d . . .
N21 N 1.1080(2) -0.3350(3) 0.05960(13) 0.0109(5) Uani 1 1 d . . .
N22 N 1.1064(2) -0.1582(3) 0.05868(13) 0.0116(5) Uani 1 1 d . . .
C23 C 1.1905(3) -0.1033(4) 0.10328(16) 0.0125(6) Uani 1 1 d . . .
N24 N 1.2456(3) -0.2407(3) 0.13238(14) 0.0115(5) Uani 1 1 d . . .
C25 C 1.1933(3) -0.3827(4) 0.10447(15) 0.0120(6) Uani 1 1 d . . .
N26 N 1.3456(3) -0.2348(4) 0.17957(15) 0.0139(6) Uani 1 1 d . . .
H3 H 0.721(4) 0.033(6) 0.058(2) 0.022(3) Uiso 1 1 d . . .
H5 H 0.704(4) -0.472(6) 0.029(2) 0.022(3) Uiso 1 1 d . . .
H6A H 0.541(4) -0.120(6) 0.098(2) 0.022(3) Uiso 1 1 d . . .
H6B H 0.546(4) -0.290(6) 0.106(2) 0.022(3) Uiso 1 1 d . . .
H13 H 0.926(4) 1.053(6) 0.171(2) 0.022(3) Uiso 1 1 d . . .
H15 H 0.905(4) 0.546(6) 0.153(2) 0.022(3) Uiso 1 1 d . . .
H16A H 0.777(4) -0.692(6) 0.255(2) 0.022(3) Uiso 1 1 d . . .
H16B H 0.882(4) -0.604(6) 0.276(2) 0.022(3) Uiso 1 1 d . . .
H23 H 1.211(4) 0.018(5) 0.115(2) 0.022(3) Uiso 1 1 d . . .
H25 H 1.218(4) -0.495(5) 0.116(2) 0.022(3) Uiso 1 1 d . . .
H26A H 1.338(4) -0.147(6) 0.204(2) 0.022(3) Uiso 1 1 d . . .
H26B H 1.346(4) -0.339(6) 0.205(2) 0.022(3) Uiso 1 1 d . . .
O1 O 0.6337(2) -0.7256(3) 0.02448(14) 0.0186(5) Uani 1 1 d . . .
H100 H 0.583(4) -0.742(5) -0.012(3) 0.022(3) Uiso 1 1 d . . .
H101 H 0.591(4) -0.715(5) 0.065(3) 0.022(3) Uiso 1 1 d . . .

loop_
_atom_site_aniso_label
_atom_site_aniso_U_11
_atom_site_aniso_U_22
_atom_site_aniso_U_33
_atom_site_aniso_U_23
_atom_site_aniso_U_13
_atom_site_aniso_U_12
Zr1 0.0126(2) 0.0091(2) 0.0111(2) -0.00042(9) -0.00007(12) -0.00016(10)
F1 0.0198(9) 0.0145(10) 0.0202(10) 0.0007(8) 0.0056(7) 0.0042(7)
F2 0.0308(11) 0.0141(10) 0.0221(10) 0.0013(8) 0.0098(8) -0.0012(8)
F3 0.0217(10) 0.0132(10) 0.0183(9) 0.0014(7) 0.0025(7) -0.0042(7)
F4 0.0281(11) 0.0142(10) 0.0227(10) -0.0026(8) 0.0079(8) 0.0041(8)
F5 0.0154(9) 0.0180(10) 0.0198(10) -0.0021(8) -0.0031(7) 0.0004(7)
F6 0.0286(12) 0.0236(12) 0.0246(12) 0.0008(8) -0.0134(9) -0.0046(8)
Cu1 0.0117(3) 0.0075(3) 0.0081(3) 0.00009(17) 0.00037(19) -0.00107(17)
Cu2 0.0103(3) 0.0079(3) 0.0112(3) 0.00170(18) 0.00059(19) -0.00006(17)
N1 0.0149(13) 0.0092(13) 0.0160(13) -0.0011(10) 0.0005(10) -0.0005(10)
N2 0.0153(12) 0.0084(13) 0.0121(12) 0.0017(9) 0.0010(9) -0.0014(9)
C3 0.0149(14) 0.0100(15) 0.0168(15) 0.0007(11) 0.0033(11) 0.0000(11)
N4 0.0089(12) 0.0118(13) 0.0140(13) -0.0005(10) 0.0024(10) -0.0002(9)
C5 0.0158(15) 0.0113(16) 0.0164(15) -0.0013(11) 0.0012(11) -0.0018(11)
N6 0.0118(13) 0.0169(14) 0.0150(14) -0.0004(11) 0.0027(10) -0.0009(10)
N11 0.0128(12) 0.0080(13) 0.0124(12) 0.0014(9) -0.0010(9) -0.0016(9)
N12 0.0160(13) 0.0086(13) 0.0163(13) 0.0020(10) 0.0013(10) -0.0009(10)
C13 0.0179(15) 0.0109(15) 0.0138(15) 0.0009(12) -0.0016(11) -0.0022(12)
N14 0.0132(12) 0.0138(13) 0.0113(13) 0.0001(10) 0.0022(9) -0.0003(10)
C15 0.0151(14) 0.0093(15) 0.0120(14) 0.0000(11) -0.0009(11) -0.0001(11)
N16 0.0215(15) 0.0222(15) 0.0088(13) -0.0008(11) 0.0057(10) -0.0020(12)
N21 0.0124(12) 0.0089(13) 0.0114(12) 0.0000(9) 0.0018(9) -0.0003(9)
N22 0.0138(12) 0.0099(13) 0.0112(12) 0.0009(10) 0.0010(9) 0.0012(10)
C23 0.0127(14) 0.0100(15) 0.0149(14) -0.0009(11) 0.0018(11) 0.0011(11)
N24 0.0117(13) 0.0110(13) 0.0118(13) 0.0005(9) 0.0007(10) 0.0004(9)
C25 0.0137(14) 0.0115(15) 0.0110(14) 0.0011(11) 0.0018(10) -0.0019(11)
N26 0.0129(13) 0.0146(15) 0.0142(14) -0.0010(10) -0.0032(11) -0.0006(10)
O1 0.0213(13) 0.0178(12) 0.0168(13) -0.0007(9) 0.0026(10) -0.0021(9)

loop_
_atom_type_symbol
_atom_type_description
_atom_type_scat_dispersion_real
_atom_type_scat_dispersion_imag
_atom_type_scat_source
C C 0.0033 0.0016 'International Tables Vol C Tables 4.2.6.8 and 6.1.1.4'
H H 0.0000 0.0000 'International Tables Vol C Tables 4.2.6.8 and 6.1.1.4'
N N 0.0061 0.0033 'International Tables Vol C Tables 4.2.6.8 and 6.1.1.4'
O O 0.0106 0.0060 'International Tables Vol C Tables 4.2.6.8 and 6.1.1.4'
F F 0.0171 0.0103 'International Tables Vol C Tables 4.2.6.8 and 6.1.1.4'
Cu Cu 0.3201 1.2651 'International Tables Vol C Tables 4.2.6.8 and 6.1.1.4'
Zr Zr -2.9673 0.5597 'International Tables Vol C Tables 4.2.6.8 and 6.1.1.4'

loop_
_geom_angle_atom_site_label_1
_geom_angle_atom_site_label_2
_geom_angle_atom_site_label_3
_geom_angle
_geom_angle_site_symmetry_1
_geom_angle_site_symmetry_3
_geom_angle_publ_flag
F1 Zr1 F3 94.50(9) . . ?
F1 Zr1 F6 90.99(9) . . ?
F3 Zr1 F6 90.74(9) . . ?
F1 Zr1 F2 92.41(9) . . ?
F3 Zr1 F2 173.00(8) . . ?
F6 Zr1 F2 90.23(9) . . ?
F1 Zr1 F5 87.57(8) . . ?
F3 Zr1 F5 87.81(8) . . ?
F6 Zr1 F5 177.88(9) . . ?
F2 Zr1 F5 91.40(9) . . ?
F1 Zr1 F4 175.59(8) . . ?
F3 Zr1 F4 87.30(9) . . ?
F6 Zr1 F4 93.01(9) . . ?
F2 Zr1 F4 85.73(9) . . ?
F5 Zr1 F4 88.47(8) . . ?
N11 Cu1 N11 180.00(8) 1_545 3_755 ?
N11 Cu1 N21 90.45(10) 1_545 3_745 ?
N11 Cu1 N21 89.55(10) 3_755 3_745 ?
N11 Cu1 N21 89.55(10) 1_545 . ?
N11 Cu1 N21 90.45(10) 3_755 . ?
N21 Cu1 N21 180.00(12) 3_745 . ?
N11 Cu1 N1 90.32(10) 1_545 . ?
N11 Cu1 N1 89.68(10) 3_755 . ?
N21 Cu1 N1 92.42(10) 3_745 . ?
N21 Cu1 N1 87.58(10) . . ?
N11 Cu1 N1 89.68(10) 1_545 3_745 ?
N11 Cu1 N1 90.32(10) 3_755 3_745 ?
N21 Cu1 N1 87.58(10) 3_745 3_745 ?
N21 Cu1 N1 92.42(10) . 3_745 ?
N1 Cu1 N1 180.00(15) . 3_745 ?
N2 Cu2 N2 180.00(16) . 3_755 ?
N2 Cu2 N22 89.24(10) . 3_755 ?
N2 Cu2 N22 90.76(10) 3_755 3_755 ?
N2 Cu2 N22 90.76(10) . . ?
N2 Cu2 N22 89.24(10) 3_755 . ?
N22 Cu2 N22 180.0(2) 3_755 . ?
N2 Cu2 N12 89.59(10) . 3_755 ?
N2 Cu2 N12 90.41(10) 3_755 3_755 ?
N22 Cu2 N12 93.69(10) 3_755 3_755 ?
N22 Cu2 N12 86.31(10) . 3_755 ?
N2 Cu2 N12 90.41(10) . . ?
N2 Cu2 N12 89.59(10) 3_755 . ?
N22 Cu2 N12 86.31(10) 3_755 . ?
N22 Cu2 N12 93.69(10) . . ?
N12 Cu2 N12 180.00(15) 3_755 . ?
C5 N1 N2 106.8(2) . . ?
C5 N1 Cu1 123.9(2) . . ?
N2 N1 Cu1 127.16(18) . . ?
C3 N2 N1 108.3(2) . . ?
C3 N2 Cu2 129.6(2) . . ?
N1 N2 Cu2 122.14(18) . . ?
N2 C3 N4 108.6(3) . . ?
N2 C3 H3 129(2) . . ?
N4 C3 H3 122(2) . . ?
C5 N4 C3 106.5(3) . . ?
C5 N4 N6 125.1(3) . . ?
C3 N4 N6 128.2(3) . . ?
N1 C5 N4 109.7(3) . . ?
N1 C5 H5 123(2) . . ?
N4 C5 H5 128(2) . . ?
N4 N6 H6A 104(3) . . ?
N4 N6 H6B 106(3) . . ?
H6A N6 H6B 108(4) . . ?
C15 N11 N12 108.2(2) . . ?
C15 N11 Cu1 129.2(2) . 1_565 ?
N12 N11 Cu1 122.56(18) . 1_565 ?
C13 N12 N11 106.0(3) 1_545 . ?
C13 N12 Cu2 127.3(2) 1_545 . ?
N11 N12 Cu2 125.48(18) . . ?
N12 C13 N14 110.4(3) 1_565 1_565 ?
N12 C13 H13 124(3) 1_565 . ?
N14 C13 H13 125(3) 1_565 . ?
C13 N14 C15 106.5(3) 1_545 . ?
C13 N14 N16 124.1(3) 1_545 . ?
C15 N14 N16 129.4(3) . . ?
N11 C15 N14 108.9(3) . . ?
N11 C15 H15 124(3) . . ?
N14 C15 H15 126(3) . . ?
C25 N21 N22 107.4(2) . . ?
C25 N21 Cu1 125.6(2) . . ?
N22 N21 Cu1 127.00(17) . . ?
C23 N22 N21 107.8(2) . . ?
C23 N22 Cu2 123.9(2) . . ?
N21 N22 Cu2 128.34(18) . . ?
N22 C23 N24 108.7(3) . . ?
N22 C23 H23 127(2) . . ?
N24 C23 H23 124(2) . . ?
C23 N24 C25 107.2(3) . . ?
C23 N24 N26 125.5(3) . . ?
C25 N24 N26 127.1(3) . . ?
N21 C25 N24 109.0(3) . . ?
N21 C25 H25 128(3) . . ?
N24 C25 H25 123(3) . . ?
N24 N26 H26A 108(3) . . ?
N24 N26 H26B 108(3) . . ?
H26A N26 H26B 113(4) . . ?
H100 O1 H101 111(4) . . ?

loop_
_geom_bond_atom_site_label_1
_geom_bond_atom_site_label_2
_geom_bond_distance
_geom_bond_site_symmetry_2
_geom_bond_publ_flag
Zr1 F1 1.993(2) . ?
Zr1 F3 1.9954(19) . ?
Zr1 F6 1.997(2) . ?
Zr1 F2 2.009(2) . ?
Zr1 F5 2.028(2) . ?
Zr1 F4 2.028(2) . ?
Cu1 N11 2.014(3) 1_545 ?
Cu1 N11 2.014(3) 3_755 ?
Cu1 N21 2.080(3) 3_745 ?
Cu1 N21 2.080(3) . ?
Cu1 N1 2.299(3) . ?
Cu1 N1 2.299(3) 3_745 ?
Cu2 N2 2.023(3) . ?
Cu2 N2 2.023(3) 3_755 ?
Cu2 N22 2.029(3) 3_755 ?
Cu2 N22 2.029(3) . ?
Cu2 N12 2.385(3) 3_755 ?
Cu2 N12 2.385(3) . ?
N1 C5 1.314(4) . ?
N1 N2 1.376(4) . ?
N2 C3 1.317(4) . ?
C3 N4 1.355(4) . ?
C3 H3 0.95(4) . ?
N4 C5 1.353(4) . ?
N4 N6 1.414(4) . ?
C5 H5 0.95(4) . ?
N6 H6A 0.87(5) . ?
N6 H6B 0.77(5) . ?
N11 C15 1.310(4) . ?
N11 N12 1.388(4) . ?
N11 Cu1 2.014(3) 1_565 ?
N12 C13 1.311(4) 1_545 ?
C13 N12 1.311(4) 1_565 ?
C13 N14 1.345(4) 1_565 ?
C13 H13 0.88(5) . ?
N14 C13 1.345(4) 1_545 ?
N14 C15 1.351(4) . ?
N14 N16 1.417(4) . ?
C15 H15 0.90(4) . ?
N21 C25 1.317(4) . ?
N21 N22 1.374(4) . ?
N22 C23 1.322(4) . ?
C23 N24 1.346(4) . ?
C23 H23 1.00(4) . ?
N24 C25 1.352(4) . ?
N24 N26 1.415(4) . ?
C25 H25 0.94(4) . ?
N26 H26A 0.84(5) . ?
N26 H26B 0.95(5) . ?
O1 H100 0.90(5) . ?
O1 H101 0.93(5) . ?

loop_
_geom_torsion_atom_site_label_1
_geom_torsion_atom_site_label_2
_geom_torsion_atom_site_label_3
_geom_torsion_atom_site_label_4
_geom_torsion
_geom_torsion_site_symmetry_1
_geom_torsion_site_symmetry_2
_geom_torsion_site_symmetry_3
_geom_torsion_site_symmetry_4
_geom_torsion_publ_flag
N11 Cu1 N1 C5 -42.6(3) 1_545 . . . ?
N11 Cu1 N1 C5 137.4(3) 3_755 . . . ?
N21 Cu1 N1 C5 47.9(3) 3_745 . . . ?
N21 Cu1 N1 C5 -132.1(3) . . . . ?
N1 Cu1 N1 C5 -164(100) 3_745 . . . ?
N11 Cu1 N1 N2 118.9(2) 1_545 . . . ?
N11 Cu1 N1 N2 -61.1(2) 3_755 . . . ?
N21 Cu1 N1 N2 -150.6(2) 3_745 . . . ?
N21 Cu1 N1 N2 29.4(2) . . . . ?
N1 Cu1 N1 N2 -3(100) 3_745 . . . ?
C5 N1 N2 C3 1.1(3) . . . . ?
Cu1 N1 N2 C3 -162.9(2) . . . . ?
C5 N1 N2 Cu2 -177.4(2) . . . . ?
Cu1 N1 N2 Cu2 18.5(3) . . . . ?
N2 Cu2 N2 C3 -8.3(3) 3_755 . . . ?
N22 Cu2 N2 C3 -52.4(3) 3_755 . . . ?
N22 Cu2 N2 C3 127.6(3) . . . . ?
N12 Cu2 N2 C3 -146.1(3) 3_755 . . . ?
N12 Cu2 N2 C3 33.9(3) . . . . ?
N2 Cu2 N2 N1 169.9(2) 3_755 . . . ?
N22 Cu2 N2 N1 125.8(2) 3_755 . . . ?
N22 Cu2 N2 N1 -54.2(2) . . . . ?
N12 Cu2 N2 N1 32.1(2) 3_755 . . . ?
N12 Cu2 N2 N1 -147.9(2) . . . . ?
N1 N2 C3 N4 0.1(3) . . . . ?
Cu2 N2 C3 N4 178.6(2) . . . . ?
N2 C3 N4 C5 -1.3(4) . . . . ?
N2 C3 N4 N6 -176.7(3) . . . . ?
N2 N1 C5 N4 -1.9(3) . . . . ?
Cu1 N1 C5 N4 162.8(2) . . . . ?
C3 N4 C5 N1 2.0(4) . . . . ?
N6 N4 C5 N1 177.6(3) . . . . ?
C15 N11 N12 C13 -0.6(3) . . . 1_545 ?
Cu1 N11 N12 C13 178.9(2) 1_565 . . 1_545 ?
C15 N11 N12 Cu2 167.7(2) . . . . ?
Cu1 N11 N12 Cu2 -12.8(3) 1_565 . . . ?
N2 Cu2 N12 C13 41.1(3) . . . 1_545 ?
N2 Cu2 N12 C13 -138.9(3) 3_755 . . 1_545 ?
N22 Cu2 N12 C13 130.3(3) 3_755 . . 1_545 ?
N22 Cu2 N12 C13 -49.7(3) . . . 1_545 ?
N12 Cu2 N12 C13 173.0(3) 3_755 . . 1_545 ?
N2 Cu2 N12 N11 -124.8(2) . . . . ?
N2 Cu2 N12 N11 55.2(2) 3_755 . . . ?
N22 Cu2 N12 N11 -35.6(2) 3_755 . . . ?
N22 Cu2 N12 N11 144.4(2) . . . . ?
N12 Cu2 N12 N11 7.2(3) 3_755 . . . ?
N12 N11 C15 N14 0.0(3) . . . . ?
Cu1 N11 C15 N14 -179.50(19) 1_565 . . . ?
C13 N14 C15 N11 0.7(3) 1_545 . . . ?
N16 N14 C15 N11 178.8(3) . . . . ?
N11 Cu1 N21 C25 52.6(3) 1_545 . . . ?
N11 Cu1 N21 C25 -127.4(3) 3_755 . . . ?
N21 Cu1 N21 C25 -101(100) 3_745 . . . ?
N1 Cu1 N21 C25 142.9(3) . . . . ?
N1 Cu1 N21 C25 -37.1(3) 3_745 . . . ?
N11 Cu1 N21 N22 -129.1(2) 1_545 . . . ?
N11 Cu1 N21 N22 50.9(2) 3_755 . . . ?
N21 Cu1 N21 N22 78(100) 3_745 . . . ?
N1 Cu1 N21 N22 -38.8(2) . . . . ?
N1 Cu1 N21 N22 141.2(2) 3_745 . . . ?
C25 N21 N22 C23 -0.3(3) . . . . ?
Cu1 N21 N22 C23 -178.8(2) . . . . ?
C25 N21 N22 Cu2 178.6(2) . . . . ?
Cu1 N21 N22 Cu2 0.1(3) . . . . ?
N2 Cu2 N22 C23 -132.9(2) . . . . ?
N2 Cu2 N22 C23 47.1(2) 3_755 . . . ?
N22 Cu2 N22 C23 -1.3(2) 3_755 . . . ?
N12 Cu2 N22 C23 137.5(2) 3_755 . . . ?
N12 Cu2 N22 C23 -42.5(2) . . . . ?
N2 Cu2 N22 N21 48.3(2) . . . . ?
N2 Cu2 N22 N21 -131.7(2) 3_755 . . . ?
N22 Cu2 N22 N21 180.0(2) 3_755 . . . ?
N12 Cu2 N22 N21 -41.2(2) 3_755 . . . ?
N12 Cu2 N22 N21 138.8(2) . . . . ?
N21 N22 C23 N24 0.1(3) . . . . ?
Cu2 N22 C23 N24 -178.8(2) . . . . ?
N22 C23 N24 C25 0.0(4) . . . . ?
N22 C23 N24 N26 175.9(3) . . . . ?
N22 N21 C25 N24 0.3(3) . . . . ?
Cu1 N21 C25 N24 178.89(19) . . . . ?
C23 N24 C25 N21 -0.2(4) . . . . ?
N26 N24 C25 N21 -175.9(3) . . . . ?
